data_4112439
loop_
_publ_author_name
'Andrew D. Bolig'
'Eugene Y.-X. Chen'

_publ_section_title
;
 ansa-Zirconocene Ester Enolates: Synthesis, Structure, Reaction with
 Organo-Lewis Acids, and Application to Polymerization of Methacrylates
;
_journal_name_full 'Journal of the American Chemical Society'
_journal_page_first 4897
_journal_page_last 4906
_journal_paper_doi 10.1021/ja031558k
_journal_volume 126
_journal_year 2004
_chemical_formula_sum 'C49 H40 Al F15 O2 Zr'
_chemical_formula_weight 1064.01
_chemical_name_systematic
; 
 ? 
;
_space_group_IT_number 15
_symmetry_cell_setting monoclinic
_symmetry_space_group_name_Hall '-C 2yc'
_symmetry_space_group_name_H-M 'C 1 2/c 1'
_atom_sites_solution_hydrogens geom
_atom_sites_solution_primary direct
_atom_sites_solution_secondary difmap
_audit_creation_method SHELXL-97
_cell_angle_alpha 90.00
_cell_angle_beta 122.463(3)
_cell_angle_gamma 90.00
_cell_formula_units_Z 8
_cell_length_a 27.806(4)
_cell_length_b 17.103(2)
_cell_length_c 20.876(3)
_cell_measurement_temperature 173(2)
_cell_volume 8377(2)
_computing_cell_refinement 'Bruker SMART'
_computing_data_collection 'Bruker SMART'
_computing_data_reduction 'Bruker SAINT'
_computing_molecular_graphics 'Bruker SHELXTL'
_computing_publication_material 'Bruker SHELXTL'
_computing_structure_refinement 'SHELXL-97 (Sheldrick, 1997)'
_computing_structure_solution 'SHELXS-97 (Sheldrick, 1990)'
_diffrn_ambient_temperature 173(2)
_diffrn_measured_fraction_theta_full 0.999
_diffrn_measured_fraction_theta_max 0.999
_diffrn_measurement_device_type 'CCD area detector'
_diffrn_measurement_method 'phi and omega scans'
_diffrn_radiation_monochromator graphite
_diffrn_radiation_source 'fine-focus sealed tube'
_diffrn_radiation_type MoK\a
_diffrn_radiation_wavelength 0.71073
_diffrn_reflns_av_R_equivalents 0.0973
_diffrn_reflns_av_sigmaI/netI 0.0768
_diffrn_reflns_limit_h_max 29
_diffrn_reflns_limit_h_min -29
_diffrn_reflns_limit_k_max 18
_diffrn_reflns_limit_k_min -18
_diffrn_reflns_limit_l_max 21
_diffrn_reflns_limit_l_min -21
_diffrn_reflns_number 23610
_diffrn_reflns_theta_full 21.97
_diffrn_reflns_theta_max 21.97
_diffrn_reflns_theta_min 1.47
_exptl_absorpt_coefficient_mu 0.394
_exptl_absorpt_correction_type none
_exptl_crystal_colour clear
_exptl_crystal_density_diffrn 1.687
_exptl_crystal_density_meas 0
_exptl_crystal_description plates
_exptl_crystal_F_000 4304
_exptl_crystal_size_max 0.38
_exptl_crystal_size_mid 0.25
_exptl_crystal_size_min 0.10
_refine_diff_density_max 0.716
_refine_diff_density_min -0.484
_refine_diff_density_rms 0.087
_refine_ls_extinction_coef 0.00197(14)
_refine_ls_extinction_expression Fc^*^=kFc[1+0.001xFc^2^\l^3^/sin(2\q)]^-1/4^
_refine_ls_extinction_method SHELXL
_refine_ls_goodness_of_fit_ref 1.014
_refine_ls_hydrogen_treatment mixed
_refine_ls_matrix_type full
_refine_ls_number_parameters 580
_refine_ls_number_reflns 5107
_refine_ls_number_restraints 0
_refine_ls_restrained_S_all 1.014
_refine_ls_R_factor_all 0.0848
_refine_ls_R_factor_gt 0.0482
_refine_ls_shift/su_max 0.417
_refine_ls_shift/su_mean 0.009
_refine_ls_structure_factor_coef Fsqd
_refine_ls_weighting_details 'calc w=1/[\s^2^(Fo^2^)+(0.0688P)^2^+5.6792P] where P=(Fo^2^+2Fc^2^)/3'
_refine_ls_weighting_scheme calc
_refine_ls_wR_factor_gt 0.1112
_refine_ls_wR_factor_ref 0.1290
_reflns_number_gt 3513
_reflns_number_total 5107
_reflns_threshold_expression >2sigma(I)
_cod_data_source_file ja031558ksi20040208_014127.cif
_cod_data_source_block complex4
_cod_original_cell_volume 8376.7(19)
_cod_database_code 4112439

loop_
_symmetry_equiv_pos_as_xyz
'x, y, z'
'-x, y, -z+1/2'
'x+1/2, y+1/2, z'
'-x+1/2, y+1/2, -z+1/2'
'-x, -y, -z'
'x, -y, z-1/2'
'-x+1/2, -y+1/2, -z'
'x+1/2, -y+1/2, z-1/2'

loop_
_atom_site_label
_atom_site_type_symbol
_atom_site_fract_x
_atom_site_fract_y
_atom_site_fract_z
_atom_site_U_iso_or_equiv
_atom_site_adp_type
_atom_site_occupancy
_atom_site_symmetry_multiplicity
_atom_site_calc_flag
_atom_site_refinement_flags
Zr1 Zr 0.99446(2) 0.78350(3) 0.56054(3) 0.0297(2) Uani 1 1 d .
Al2 Al 1.21693(7) 0.68587(10) 0.72685(10) 0.0353(5) Uani 1 1 d .
O1 O 1.14523(16) 0.7074(2) 0.6506(2) 0.0361(10) Uani 1 1 d .
O2 O 1.05546(15) 0.7135(2) 0.5604(2) 0.0336(9) Uani 1 1 d .
C1 C 1.2442(2) 0.7845(3) 0.7871(3) 0.0373(14) Uani 1 1 d .
C2 C 1.2205(3) 0.8076(4) 0.8271(4) 0.0441(17) Uani 1 1 d .
C3 C 1.2387(3) 0.8686(4) 0.8766(4) 0.0506(17) Uani 1 1 d .
C4 C 1.2824(3) 0.9137(4) 0.8853(4) 0.0495(17) Uani 1 1 d .
C5 C 1.3071(3) 0.8965(4) 0.8461(4) 0.0455(17) Uani 1 1 d .
C6 C 1.2877(2) 0.8329(4) 0.7986(3) 0.0383(15) Uani 1 1 d .
C7 C 1.2643(2) 0.6511(4) 0.6861(3) 0.0388(15) Uani 1 1 d .
C8 C 1.2696(3) 0.6979(4) 0.6364(4) 0.0522(18) Uani 1 1 d .
C9 C 1.3043(3) 0.6801(5) 0.6096(4) 0.059(2) Uani 1 1 d .
C10 C 1.3347(3) 0.6127(5) 0.6319(4) 0.0562(19) Uani 1 1 d .
C11 C 1.3312(3) 0.5648(4) 0.6812(4) 0.0537(18) Uani 1 1 d .
C12 C 1.2967(2) 0.5846(4) 0.7071(4) 0.0435(16) Uani 1 1 d .
C13 C 1.2122(2) 0.6036(3) 0.7910(3) 0.0348(14) Uani 1 1 d .
C14 C 1.2597(3) 0.5896(4) 0.8619(4) 0.0429(16) Uani 1 1 d .
C15 C 1.2637(3) 0.5374(4) 0.9131(4) 0.0510(18) Uani 1 1 d .
C16 C 1.2170(4) 0.4919(4) 0.8937(4) 0.0579(19) Uani 1 1 d .
C17 C 1.1674(3) 0.5022(4) 0.8231(5) 0.0547(19) Uani 1 1 d .
C18 C 1.1667(3) 0.5572(3) 0.7751(4) 0.0413(16) Uani 1 1 d .
C19 C 1.1031(3) 0.6813(3) 0.5885(3) 0.0341(14) Uani 1 1 d .
C20 C 1.1097(2) 0.6144(3) 0.5477(3) 0.0388(15) Uani 1 1 d .
H20A H 1.1447 0.5845 0.5848 0.047 Uiso 1 1 calc R
C21 C 1.1177(3) 0.6465(4) 0.4854(4) 0.064(2) Uani 1 1 d .
H21A H 1.1512 0.6806 0.5083 0.096 Uiso 1 1 calc R
H21B H 1.0838 0.6764 0.4488 0.096 Uiso 1 1 calc R
H21C H 1.1231 0.6029 0.4594 0.096 Uiso 1 1 calc R
C22 C 1.0592(3) 0.5602(4) 0.5156(4) 0.0567(19) Uani 1 1 d .
H22A H 1.0557 0.5400 0.5570 0.085 Uiso 1 1 calc R
H22B H 1.0645 0.5165 0.4897 0.085 Uiso 1 1 calc R
H22C H 1.0244 0.5888 0.4794 0.085 Uiso 1 1 calc R
C23 C 1.0339(3) 0.8093(3) 0.6951(3) 0.0351(15) Uani 1 1 d .
H23A H 1.0658 0.8461 0.7275 0.042 Uiso 1 1 calc R
C24 C 1.0391(3) 0.7278(3) 0.6924(3) 0.0366(15) Uani 1 1 d .
H24A H 1.0757 0.6979 0.7202 0.044 Uiso 1 1 calc R
C25 C 0.9842(3) 0.6948(3) 0.6549(3) 0.0376(15) Uani 1 1 d .
C26 C 0.9652(3) 0.6163(4) 0.6397(4) 0.0494(18) Uani 1 1 d .
H26A H 0.9915 0.5744 0.6534 0.059 Uiso 1 1 calc R
C27 C 0.9086(3) 0.6024(4) 0.6053(4) 0.059(2) Uani 1 1 d .
H27A H 0.8951 0.5500 0.5959 0.070 Uiso 1 1 calc R
C28 C 0.8692(3) 0.6649(4) 0.5829(4) 0.059(2) Uani 1 1 d .
H28A H 0.8298 0.6531 0.5588 0.071 Uiso 1 1 calc R
C29 C 0.8855(3) 0.7405(4) 0.5945(4) 0.0499(17) Uani 1 1 d .
H29A H 0.8580 0.7812 0.5777 0.060 Uiso 1 1 calc R
C30 C 0.9444(2) 0.7579(3) 0.6323(3) 0.0368(15) Uani 1 1 d .
C31 C 0.9754(3) 0.8283(3) 0.6556(3) 0.0360(15) Uani 1 1 d .
C32 C 0.9505(3) 0.9100(3) 0.6428(3) 0.0417(16) Uani 1 1 d .
H32A H 0.9526 0.9286 0.6892 0.050 Uiso 1 1 calc R
H32B H 0.9100 0.9096 0.6005 0.050 Uiso 1 1 calc R
C33 C 0.9850(3) 0.9645(3) 0.6237(3) 0.0433(16) Uani 1 1 d .
H33A H 0.9661 1.0162 0.6077 0.052 Uiso 1 1 calc R
H33B H 1.0236 0.9722 0.6693 0.052 Uiso 1 1 calc R
C34 C 0.9892(3) 0.9293(3) 0.5607(3) 0.0380(15) Uani 1 1 d .
C35 C 1.0406(2) 0.9116(3) 0.5628(3) 0.0353(15) Uani 1 1 d .
C36 C 1.0991(3) 0.9230(3) 0.6191(4) 0.0426(16) Uani 1 1 d .
H36A H 1.1102 0.9458 0.6667 0.051 Uiso 1 1 calc R
C37 C 1.1388(3) 0.9011(4) 0.6042(4) 0.0461(17) Uani 1 1 d .
H37A H 1.1780 0.9088 0.6417 0.055 Uiso 1 1 calc R
C38 C 1.1233(3) 0.8671(4) 0.5341(4) 0.0467(17) Uani 1 1 d .
H38A H 1.1523 0.8531 0.5252 0.056 Uiso 1 1 calc R
C39 C 1.0680(3) 0.8539(3) 0.4793(4) 0.0448(17) Uani 1 1 d .
H39A H 1.0585 0.8302 0.4327 0.054 Uiso 1 1 calc R
C40 C 1.0247(3) 0.8755(3) 0.4916(3) 0.0368(15) Uani 1 1 d .
C41 C 0.9645(3) 0.8707(3) 0.4481(3) 0.0402(16) Uani 1 1 d .
H41A H 0.9405 0.8545 0.3937 0.048 Uiso 1 1 calc R
C42 C 0.9445(3) 0.9041(3) 0.4897(4) 0.0429(16) Uani 1 1 d .
H42A H 0.9034 0.9152 0.4690 0.051 Uiso 1 1 calc R
C43 C 0.9193(2) 0.7168(4) 0.4691(3) 0.0460(16) Uani 1 1 d .
H43A H 0.9094 0.7363 0.4193 0.069 Uiso 1 1 calc R
H43B H 0.8868 0.7238 0.4747 0.069 Uiso 1 1 calc R
H43C H 0.9290 0.6611 0.4732 0.069 Uiso 1 1 calc R
F2 F 1.17577(15) 0.7656(2) 0.8194(2) 0.0638(11) Uani 1 1 d .
F3 F 1.21509(18) 0.8863(2) 0.9166(2) 0.0757(13) Uani 1 1 d .
F4 F 1.30152(16) 0.9756(2) 0.9337(2) 0.0679(11) Uani 1 1 d .
F5 F 1.34990(15) 0.9403(2) 0.8536(2) 0.0650(11) Uani 1 1 d .
F6 F 1.31560(15) 0.8168(2) 0.7628(2) 0.0600(11) Uani 1 1 d .
F8 F 1.24013(15) 0.7664(2) 0.6129(2) 0.0643(11) Uani 1 1 d .
F9 F 1.30822(19) 0.7290(3) 0.5621(2) 0.0915(15) Uani 1 1 d .
F10 F 1.36856(16) 0.5940(3) 0.6069(2) 0.0787(13) Uani 1 1 d .
F11 F 1.36208(17) 0.4976(3) 0.7040(2) 0.0754(12) Uani 1 1 d .
F12 F 1.29481(15) 0.5330(2) 0.7546(2) 0.0600(11) Uani 1 1 d .
F14 F 1.30744(15) 0.6325(2) 0.8842(2) 0.0603(10) Uani 1 1 d .
F15 F 1.31170(18) 0.5269(2) 0.9814(2) 0.0755(12) Uani 1 1 d .
F16 F 1.2185(2) 0.4382(3) 0.9417(3) 0.0948(15) Uani 1 1 d .
F17 F 1.12123(19) 0.4595(2) 0.8037(3) 0.0883(14) Uani 1 1 d .
F18 F 1.11604(14) 0.5657(2) 0.7066(2) 0.0544(10) Uani 1 1 d .
C44 C 0.9389(9) 0.7661(13) 0.2727(12) 0.230(8) Uiso 1 1 d .
C45 C 0.9430(9) 0.6931(12) 0.2817(11) 0.222(8) Uiso 1 1 d .
C46 C 0.9769(7) 0.7220(11) 0.2584(10) 0.195(7) Uiso 1 1 d .
C47 C 1.0000 0.6587(16) 0.2500 0.207(10) Uiso 1 2 d S
C48 C 1.0000 0.8224(12) 0.2500 0.140(7) Uiso 1 2 d S
C49 C 0.9673(6) 0.8320(9) 0.2612(8) 0.155(5) Uiso 1 1 d .

loop_
_atom_site_aniso_label
_atom_site_aniso_U_11
_atom_site_aniso_U_22
_atom_site_aniso_U_33
_atom_site_aniso_U_23
_atom_site_aniso_U_13
_atom_site_aniso_U_12
Zr1 0.0275(3) 0.0323(4) 0.0308(4) 0.0021(3) 0.0167(3) 0.0039(3)
Al2 0.0275(10) 0.0412(11) 0.0391(11) 0.0025(8) 0.0193(9) 0.0002(8)
O1 0.033(2) 0.037(2) 0.037(2) -0.0012(19) 0.018(2) 0.0027(19)
O2 0.028(2) 0.036(2) 0.035(2) 0.0050(19) 0.0147(19) 0.0086(19)
C1 0.030(3) 0.040(4) 0.042(4) 0.002(3) 0.020(3) -0.001(3)
C2 0.040(4) 0.042(4) 0.056(4) -0.012(3) 0.030(4) -0.013(3)
C3 0.053(4) 0.046(4) 0.065(5) 0.000(4) 0.040(4) -0.005(4)
C4 0.061(5) 0.028(4) 0.060(5) -0.010(3) 0.033(4) -0.007(3)
C5 0.036(4) 0.033(4) 0.058(4) 0.005(3) 0.019(4) -0.010(3)
C6 0.034(4) 0.045(4) 0.041(4) 0.013(3) 0.024(3) 0.003(3)
C7 0.030(4) 0.051(4) 0.038(4) 0.003(3) 0.020(3) 0.003(3)
C8 0.041(4) 0.074(5) 0.039(4) 0.015(4) 0.019(4) 0.015(4)
C9 0.050(5) 0.106(6) 0.031(4) 0.017(4) 0.027(4) 0.004(4)
C10 0.043(4) 0.088(6) 0.046(4) 0.005(4) 0.030(4) 0.019(4)
C11 0.039(4) 0.067(5) 0.056(5) 0.003(4) 0.027(4) 0.017(4)
C12 0.035(4) 0.056(5) 0.050(4) -0.003(3) 0.030(3) 0.002(3)
C13 0.040(4) 0.034(4) 0.043(4) 0.000(3) 0.030(4) 0.005(3)
C14 0.053(5) 0.045(4) 0.045(4) 0.005(3) 0.035(4) 0.003(3)
C15 0.056(5) 0.054(5) 0.058(5) 0.003(4) 0.041(4) 0.013(4)
C16 0.091(6) 0.044(5) 0.062(5) 0.008(4) 0.057(5) 0.011(4)
C17 0.073(5) 0.040(4) 0.089(6) -0.012(4) 0.069(5) -0.015(4)
C18 0.038(4) 0.037(4) 0.054(4) -0.007(3) 0.029(4) 0.001(3)
C19 0.033(4) 0.037(4) 0.034(4) 0.013(3) 0.019(3) 0.002(3)
C20 0.037(4) 0.032(4) 0.051(4) -0.007(3) 0.026(3) 0.003(3)
C21 0.088(6) 0.056(5) 0.075(5) -0.012(4) 0.062(5) 0.001(4)
C22 0.056(4) 0.048(4) 0.064(5) -0.018(4) 0.030(4) -0.008(3)
C23 0.045(4) 0.036(4) 0.030(3) -0.003(3) 0.024(3) 0.000(3)
C24 0.047(4) 0.038(4) 0.027(3) 0.011(3) 0.021(3) 0.012(3)
C25 0.049(4) 0.037(4) 0.039(4) 0.002(3) 0.032(3) 0.000(3)
C26 0.074(5) 0.037(4) 0.060(5) 0.001(3) 0.051(4) 0.001(4)
C27 0.089(6) 0.039(4) 0.075(5) -0.009(4) 0.062(5) -0.018(4)
C28 0.061(5) 0.067(6) 0.072(5) -0.012(4) 0.051(4) -0.019(4)
C29 0.050(4) 0.060(5) 0.056(4) -0.002(4) 0.040(4) 0.000(4)
C30 0.039(4) 0.044(4) 0.042(4) -0.001(3) 0.031(3) 0.001(3)
C31 0.046(4) 0.032(4) 0.036(4) 0.005(3) 0.026(3) 0.009(3)
C32 0.046(4) 0.040(4) 0.049(4) 0.004(3) 0.033(3) 0.010(3)
C33 0.047(4) 0.036(4) 0.053(4) 0.002(3) 0.030(4) 0.009(3)
C34 0.043(4) 0.034(3) 0.041(4) 0.005(3) 0.025(3) 0.004(3)
C35 0.039(4) 0.026(3) 0.042(4) 0.004(3) 0.023(3) 0.001(3)
C36 0.051(4) 0.035(4) 0.048(4) 0.002(3) 0.030(4) -0.005(3)
C37 0.038(4) 0.043(4) 0.062(5) 0.012(4) 0.030(4) -0.003(3)
C38 0.046(5) 0.047(4) 0.065(5) 0.019(4) 0.041(4) 0.010(3)
C39 0.059(5) 0.041(4) 0.045(4) 0.011(3) 0.035(4) 0.004(3)
C40 0.046(4) 0.031(4) 0.041(4) 0.015(3) 0.028(3) 0.011(3)
C41 0.044(4) 0.041(4) 0.035(4) 0.014(3) 0.021(3) 0.011(3)
C42 0.040(4) 0.037(4) 0.050(4) 0.019(3) 0.023(4) 0.012(3)
C43 0.036(4) 0.049(4) 0.048(4) -0.004(3) 0.020(3) -0.004(3)
F2 0.062(3) 0.063(3) 0.094(3) -0.030(2) 0.061(2) -0.031(2)
F3 0.092(3) 0.069(3) 0.100(3) -0.035(2) 0.074(3) -0.025(2)
F4 0.077(3) 0.047(2) 0.084(3) -0.017(2) 0.046(2) -0.018(2)
F5 0.061(3) 0.052(2) 0.086(3) -0.001(2) 0.042(2) -0.024(2)
F6 0.056(2) 0.066(3) 0.077(3) -0.005(2) 0.048(2) -0.0169(19)
F8 0.059(3) 0.081(3) 0.061(3) 0.028(2) 0.037(2) 0.021(2)
F9 0.083(3) 0.143(4) 0.076(3) 0.046(3) 0.061(3) 0.031(3)
F10 0.062(3) 0.138(4) 0.060(3) 0.001(3) 0.049(2) 0.018(3)
F11 0.072(3) 0.088(3) 0.090(3) 0.008(2) 0.058(3) 0.027(2)
F12 0.069(3) 0.056(3) 0.079(3) 0.017(2) 0.056(2) 0.0161(19)
F14 0.043(2) 0.070(3) 0.053(2) 0.006(2) 0.016(2) -0.001(2)
F15 0.086(3) 0.087(3) 0.049(3) 0.020(2) 0.033(3) 0.030(2)
F16 0.151(4) 0.069(3) 0.109(4) 0.031(3) 0.100(4) 0.011(3)
F17 0.103(4) 0.062(3) 0.137(4) -0.012(3) 0.089(3) -0.030(3)
F18 0.038(2) 0.054(2) 0.074(3) -0.012(2) 0.032(2) -0.0085(18)

loop_
_atom_type_symbol
_atom_type_description
_atom_type_scat_dispersion_real
_atom_type_scat_dispersion_imag
_atom_type_scat_source
C C 0.0033 0.0016 'International Tables Vol C Tables 4.2.6.8 and 6.1.1.4'
H H 0.0000 0.0000 'International Tables Vol C Tables 4.2.6.8 and 6.1.1.4'
O O 0.0106 0.0060 'International Tables Vol C Tables 4.2.6.8 and 6.1.1.4'
F F 0.0171 0.0103 'International Tables Vol C Tables 4.2.6.8 and 6.1.1.4'
Al Al 0.0645 0.0514 'International Tables Vol C Tables 4.2.6.8 and 6.1.1.4'
Zr Zr -2.9673 0.5597 'International Tables Vol C Tables 4.2.6.8 and 6.1.1.4'

loop_
_geom_angle_atom_site_label_1
_geom_angle_atom_site_label_2
_geom_angle_atom_site_label_3
_geom_angle
_geom_angle_site_symmetry_1
_geom_angle_site_symmetry_3
O2 Zr1 C43 95.39(19) . .
O2 Zr1 C31 135.84(17) . .
C43 Zr1 C31 110.1(2) . .
O2 Zr1 C23 104.04(17) . .
C43 Zr1 C23 135.1(2) . .
C31 Zr1 C23 33.60(18) . .
O2 Zr1 C42 132.37(18) . .
C43 Zr1 C42 87.0(2) . .
C31 Zr1 C42 85.8(2) . .
C23 Zr1 C42 107.3(2) . .
O2 Zr1 C34 128.58(17) . .
C43 Zr1 C34 118.7(2) . .
C31 Zr1 C34 69.28(19) . .
C23 Zr1 C34 78.97(19) . .
C42 Zr1 C34 32.58(18) . .
O2 Zr1 C41 101.68(17) . .
C43 Zr1 C41 79.4(2) . .
C31 Zr1 C41 117.73(19) . .
C23 Zr1 C41 133.21(19) . .
C42 Zr1 C41 32.04(19) . .
C34 Zr1 C41 54.50(19) . .
O2 Zr1 C24 81.93(16) . .
C43 Zr1 C24 115.2(2) . .
C31 Zr1 C24 54.89(18) . .
C23 Zr1 C24 32.82(18) . .
C42 Zr1 C24 139.0(2) . .
C34 Zr1 C24 111.73(19) . .
C41 Zr1 C24 164.8(2) . .
O2 Zr1 C35 95.34(17) . .
C43 Zr1 C35 133.5(2) . .
C31 Zr1 C35 92.42(19) . .
C23 Zr1 C35 84.97(19) . .
C42 Zr1 C35 53.6(2) . .
C34 Zr1 C35 33.25(18) . .
C41 Zr1 C35 54.12(19) . .
C24 Zr1 C35 111.06(19) . .
O2 Zr1 C40 80.72(16) . .
C43 Zr1 C40 105.7(2) . .
C31 Zr1 C40 123.05(19) . .
C23 Zr1 C40 117.1(2) . .
C42 Zr1 C40 53.26(19) . .
C34 Zr1 C40 54.86(18) . .
C41 Zr1 C40 32.36(18) . .
C24 Zr1 C40 136.7(2) . .
C35 Zr1 C40 32.95(18) . .
O2 Zr1 C30 126.88(16) . .
C43 Zr1 C30 82.0(2) . .
C31 Zr1 C30 32.51(18) . .
C23 Zr1 C30 53.88(19) . .
C42 Zr1 C30 100.6(2) . .
C34 Zr1 C30 96.85(19) . .
C41 Zr1 C30 129.25(19) . .
C24 Zr1 C30 53.35(19) . .
C35 Zr1 C30 124.42(19) . .
C40 Zr1 C30 151.19(18) . .
O2 Zr1 C25 94.92(16) . .
C43 Zr1 C25 85.3(2) . .
C31 Zr1 C25 53.91(18) . .
C23 Zr1 C25 53.38(19) . .
C42 Zr1 C25 132.6(2) . .
C34 Zr1 C25 123.15(18) . .
C41 Zr1 C25 158.3(2) . .
C24 Zr1 C25 31.73(18) . .
C35 Zr1 C25 138.35(19) . .
C40 Zr1 C25 168.45(19) . .
C30 Zr1 C25 31.99(17) . .
O1 Al2 C1 104.5(2) . .
O1 Al2 C13 107.3(2) . .
C1 Al2 C13 108.2(2) . .
O1 Al2 C7 110.7(2) . .
C1 Al2 C7 113.9(3) . .
C13 Al2 C7 111.8(2) . .
C19 O1 Al2 143.6(4) . .
C19 O2 Zr1 155.9(4) . .
C2 C1 C6 112.8(6) . .
C2 C1 Al2 118.9(4) . .
C6 C1 Al2 128.2(5) . .
C3 C2 F2 115.9(5) . .
C3 C2 C1 125.3(6) . .
F2 C2 C1 118.7(5) . .
F3 C3 C2 122.5(6) . .
F3 C3 C4 119.1(6) . .
C2 C3 C4 118.4(6) . .
C5 C4 F4 119.7(6) . .
C5 C4 C3 120.1(6) . .
F4 C4 C3 120.3(6) . .
F5 C5 C4 120.9(6) . .
F5 C5 C6 120.5(6) . .
C4 C5 C6 118.6(6) . .
F6 C6 C5 115.9(5) . .
F6 C6 C1 119.3(6) . .
C5 C6 C1 124.7(6) . .
C12 C7 C8 113.9(6) . .
C12 C7 Al2 125.5(5) . .
C8 C7 Al2 120.5(5) . .
F8 C8 C7 118.9(6) . .
F8 C8 C9 117.4(6) . .
C7 C8 C9 123.7(6) . .
F9 C9 C10 120.0(6) . .
F9 C9 C8 120.7(7) . .
C10 C9 C8 119.4(6) . .
F10 C10 C9 120.6(7) . .
F10 C10 C11 120.1(6) . .
C9 C10 C11 119.3(6) . .
C10 C11 F11 119.2(6) . .
C10 C11 C12 119.9(6) . .
F11 C11 C12 120.9(6) . .
F12 C12 C7 119.9(5) . .
F12 C12 C11 116.2(6) . .
C7 C12 C11 123.9(6) . .
C18 C13 C14 112.7(6) . .
C18 C13 Al2 129.0(5) . .
C14 C13 Al2 118.2(4) . .
C15 C14 F14 115.8(6) . .
C15 C14 C13 126.1(6) . .
F14 C14 C13 118.1(5) . .
F15 C15 C14 122.8(7) . .
F15 C15 C16 118.7(7) . .
C14 C15 C16 118.5(7) . .
F16 C16 C15 121.4(7) . .
F16 C16 C17 119.6(7) . .
C15 C16 C17 119.0(6) . .
F17 C17 C18 121.3(7) . .
F17 C17 C16 119.9(7) . .
C18 C17 C16 118.8(6) . .
C17 C18 C13 124.8(6) . .
C17 C18 F18 116.1(6) . .
C13 C18 F18 119.0(6) . .
O2 C19 O1 119.0(5) . .
O2 C19 C20 119.5(5) . .
O1 C19 C20 121.5(5) . .
C19 C20 C22 110.7(5) . .
C19 C20 C21 109.1(5) . .
C22 C20 C21 111.6(5) . .
C24 C23 C31 108.5(5) . .
C24 C23 Zr1 76.5(3) . .
C31 C23 Zr1 72.8(3) . .
C23 C24 C25 108.4(5) . .
C23 C24 Zr1 70.7(3) . .
C25 C24 Zr1 78.1(3) . .
C24 C25 C26 131.9(6) . .
C24 C25 C30 107.2(5) . .
C26 C25 C30 120.9(6) . .
C24 C25 Zr1 70.2(3) . .
C26 C25 Zr1 124.0(4) . .
C30 C25 Zr1 72.1(3) . .
C27 C26 C25 118.2(6) . .
C26 C27 C28 120.9(6) . .
C29 C28 C27 122.6(7) . .
C28 C29 C30 118.5(6) . .
C31 C30 C29 133.0(6) . .
C31 C30 C25 108.1(5) . .
C29 C30 C25 118.9(6) . .
C31 C30 Zr1 68.5(3) . .
C29 C30 Zr1 122.5(4) . .
C25 C30 Zr1 75.9(3) . .
C30 C31 C23 107.7(5) . .
C30 C31 C32 126.3(5) . .
C23 C31 C32 126.0(5) . .
C30 C31 Zr1 79.0(3) . .
C23 C31 Zr1 73.6(3) . .
C32 C31 Zr1 115.1(4) . .
C31 C32 C33 108.4(5) . .
C34 C33 C32 109.7(5) . .
C42 C34 C35 105.7(5) . .
C42 C34 C33 127.4(6) . .
C35 C34 C33 126.9(6) . .
C42 C34 Zr1 73.1(3) . .
C35 C34 Zr1 74.5(3) . .
C33 C34 Zr1 115.6(4) . .
C36 C35 C34 132.4(6) . .
C36 C35 C40 119.6(5) . .
C34 C35 C40 108.0(5) . .
C36 C35 Zr1 118.7(4) . .
C34 C35 Zr1 72.3(3) . .
C40 C35 Zr1 74.8(3) . .
C37 C36 C35 119.0(6) . .
C36 C37 C38 121.5(6) . .
C39 C38 C37 121.5(6) . .
C38 C39 C40 119.7(6) . .
C39 C40 C41 134.5(6) . .
C39 C40 C35 118.8(6) . .
C41 C40 C35 106.7(5) . .
C39 C40 Zr1 120.8(4) . .
C41 C40 Zr1 72.1(3) . .
C35 C40 Zr1 72.2(3) . .
C42 C41 C40 108.0(5) . .
C42 C41 Zr1 72.7(3) . .
C40 C41 Zr1 75.6(3) . .
C41 C42 C34 111.5(6) . .
C41 C42 Zr1 75.3(3) . .
C34 C42 Zr1 74.3(3) . .
C45 C44 C49 141(2) . .
C45 C44 C46 59.9(14) . .
C49 C44 C46 81.4(15) . .
C44 C45 C46 67.3(15) . .
C47 C46 C45 103.3(17) . .
C47 C46 C44 156.0(19) . .
C45 C46 C44 52.9(12) . .
C47 C46 C46 55.2(10) . 2_755
C45 C46 C46 157.6(15) . 2_755
C44 C46 C46 148.7(13) . 2_755
C47 C46 C48 121.6(15) . .
C45 C46 C48 134.5(17) . .
C44 C46 C48 82.3(14) . .
C46 C46 C48 66.4(6) 2_755 .
C47 C46 C49 154.4(16) . .
C45 C46 C49 102.1(15) . .
C44 C46 C49 49.6(11) . .
C46 C46 C49 99.2(7) 2_755 .
C48 C46 C49 32.8(6) . .
C46 C47 C46 70(2) 2_755 .
C49 C48 C49 162(3) 2_755 .
C49 C48 C46 122.4(19) 2_755 .
C49 C48 C46 75.2(15) . .
C49 C48 C46 75.2(15) 2_755 2_755
C49 C48 C46 122.4(19) . 2_755
C46 C48 C46 47.2(12) . 2_755
C48 C49 C44 121(2) . .
C48 C49 C46 72.1(15) . .
C44 C49 C46 49.0(10) . .

loop_
_geom_bond_atom_site_label_1
_geom_bond_atom_site_label_2
_geom_bond_distance
_geom_bond_site_symmetry_2
Zr1 O2 2.077(4) .
Zr1 C43 2.243(6) .
Zr1 C31 2.436(6) .
Zr1 C23 2.446(5) .
Zr1 C42 2.483(6) .
Zr1 C34 2.498(6) .
Zr1 C41 2.515(6) .
Zr1 C24 2.521(5) .
Zr1 C35 2.526(5) .
Zr1 C40 2.560(5) .
Zr1 C30 2.570(5) .
Zr1 C25 2.621(6) .
Al2 O1 1.799(4) .
Al2 C1 1.995(6) .
Al2 C13 1.995(6) .
Al2 C7 2.004(6) .
O1 C19 1.274(6) .
O2 C19 1.253(6) .
C1 C2 1.371(8) .
C1 C6 1.377(8) .
C2 C3 1.360(9) .
C2 F2 1.367(7) .
C3 F3 1.345(7) .
C3 C4 1.366(9) .
C4 C5 1.356(9) .
C4 F4 1.361(7) .
C5 F5 1.341(7) .
C5 C6 1.371(8) .
C6 F6 1.363(7) .
C7 C12 1.370(8) .
C7 C8 1.380(8) .
C8 F8 1.361(7) .
C8 C9 1.383(9) .
C9 F9 1.347(7) .
C9 C10 1.354(10) .
C10 F10 1.339(7) .
C10 C11 1.358(9) .
C11 F11 1.359(7) .
C11 C12 1.372(8) .
C12 F12 1.350(7) .
C13 C18 1.375(8) .
C13 C14 1.377(8) .
C14 C15 1.350(9) .
C14 F14 1.361(7) .
C15 F15 1.343(7) .
C15 C16 1.375(9) .
C16 F16 1.343(7) .
C16 C17 1.386(9) .
C17 F17 1.337(7) .
C17 C18 1.366(9) .
C18 F18 1.375(7) .
C19 C20 1.494(8) .
C20 C22 1.508(8) .
C20 C21 1.532(9) .
C23 C24 1.405(8) .
C23 C31 1.411(8) .
C24 C25 1.409(8) .
C25 C26 1.415(8) .
C25 C30 1.431(8) .
C26 C27 1.355(9) .
C27 C28 1.419(10) .
C28 C29 1.347(9) .
C29 C30 1.418(8) .
C30 C31 1.407(8) .
C31 C32 1.518(8) .
C32 C33 1.534(8) .
C33 C34 1.507(8) .
C34 C42 1.397(8) .
C34 C35 1.437(8) .
C35 C36 1.420(8) .
C35 C40 1.443(8) .
C36 C37 1.351(8) .
C37 C38 1.409(9) .
C38 C39 1.355(8) .
C39 C40 1.409(8) .
C40 C41 1.415(8) .
C41 C42 1.380(8) .
C44 C45 1.26(2) .
C44 C49 1.47(2) .
C44 C46 1.45(2) .
C45 C46 1.36(2) .
C46 C47 1.32(2) .
C46 C46 1.50(3) 2_755
C46 C48 1.88(2) .
C46 C49 1.91(2) .
C47 C46 1.32(2) 2_755
C48 C49 1.067(15) 2_755
C48 C49 1.067(15) .
C48 C46 1.88(2) 2_755
